data_2021394
loop_
_publ_author_name
'Parbhakar, Swati'
'Kaushik, Reetam'
'Hussain, Firasat'

_publ_section_title
;
 Synthesis and characterization of self-assembled inorganic--organic
 hybrid arsenotungstates
;
_journal_coeditor_code JR3013
_journal_issue 12
_journal_name_full 'Acta Crystallographica Section C Structural Chemistry'
_journal_paper_doi 10.1107/S2053229618014171
_journal_volume 74
_journal_year 2018
_chemical_formula_iupac
;
K2 {[Cu2 (H2 O) (C12 H8 N2)2 (C2 H3 O2)2]4 [Dy2 (H2 O)2 (C2 H3 O2)2 
(As W11 O39)2]}, 24H2 O1
;
_chemical_formula_moiety '0.5(C232 H176 As4 Cu16 Dy4 K4 N32 O224 W44), 16(O)'
_chemical_formula_sum 'C116 H88 As2 Cu8 Dy2 K2 N16 O128 W22'
_chemical_formula_weight 8860.08
_space_group_crystal_system monoclinic
_space_group_IT_number 15
_space_group_name_Hall '-I 2ya'
_space_group_name_H-M_alt 'I 1 2/a 1'
_symmetry_space_group_name_Hall '-I 2ya'
_symmetry_space_group_name_H-M 'I 1 2/a 1'
_atom_sites_solution_hydrogens geom
_audit_creation_date 2018-04-26
_audit_creation_method
;
OLEX2 1.2
(compiled 2017.08.10 svn.r3458 for OlexSys, GUI svn.r5381)
;
_cell_angle_alpha 90
_cell_angle_beta 108.247(2)
_cell_angle_gamma 90
_cell_formula_units_Z 4
_cell_length_a 30.4810(6)
_cell_length_b 14.1040(3)
_cell_length_c 48.1783(8)
_cell_measurement_reflns_used 28283
_cell_measurement_temperature 134(12)
_cell_measurement_theta_max 28.9190
_cell_measurement_theta_min 2.9050
_cell_volume 19670.6(7)
_computing_cell_refinement
;
CrysAlis PRO (Agilent, 2013)
;
_computing_data_collection
;
CrysAlis PRO (Agilent, 2013)
;
_computing_data_reduction
;
CrysAlis PRO (Agilent, 2013)
;
_computing_molecular_graphics
;
OLEX2 (Dolomanov <i>et al.</i>,  2009)
;
_computing_publication_material
;
OLEX2 (Dolomanov <i>et al.</i>,  2009)
;
_computing_structure_refinement
;
SHELXL2017 (Sheldrick, 2015)
;
_diffrn_ambient_temperature 134(12)
_diffrn_detector_area_resol_mean 15.9853
_diffrn_measured_fraction_theta_full 0.998
_diffrn_measured_fraction_theta_max 0.998
_diffrn_measurement_device_type 'Agulent Xcalibur Sapphire3'
_diffrn_measurement_method '\w scans'
_diffrn_radiation_type MoK\a
_diffrn_radiation_wavelength 0.71073
_diffrn_reflns_av_R_equivalents 0.0781
_diffrn_reflns_av_unetI/netI 0.0539
_diffrn_reflns_Laue_measured_fraction_full 0.998
_diffrn_reflns_Laue_measured_fraction_max 0.998
_diffrn_reflns_limit_h_max 37
_diffrn_reflns_limit_h_min -37
_diffrn_reflns_limit_k_max 17
_diffrn_reflns_limit_k_min -17
_diffrn_reflns_limit_l_max 59
_diffrn_reflns_limit_l_min -59
_diffrn_reflns_number 130351
_diffrn_reflns_point_group_measured_fraction_full 0.998
_diffrn_reflns_point_group_measured_fraction_max 0.998
_diffrn_reflns_theta_full 25.242
_diffrn_reflns_theta_max 26.022
_diffrn_reflns_theta_min 2.918
_diffrn_source 'Enhance (Mo) X-ray Source'
_exptl_absorpt_coefficient_mu 14.882
_exptl_absorpt_correction_T_max 1.00000
_exptl_absorpt_correction_T_min 0.50974
_exptl_absorpt_correction_type multi-scan
_exptl_absorpt_process_details
;
(CrysAlis PRO; Agilent, 2013)
;
_exptl_crystal_colour Blue
_exptl_crystal_density_diffrn 2.992
_exptl_crystal_description Block
_exptl_crystal_F_000 16064
_exptl_crystal_size_max 0.09
_exptl_crystal_size_mid 0.07
_exptl_crystal_size_min 0.01
_refine_diff_density_max 2.593
_refine_diff_density_min -1.523
_refine_diff_density_rms 0.306
_refine_ls_extinction_coef 0.0000065(6)
_refine_ls_extinction_expression Fc^*^=kFc[1+0.001xFc^2^\l^3^/sin(2\q)]^-1/4^
_refine_ls_extinction_method
;
SHELXL2017 (Sheldrick, 2015)
;
_refine_ls_goodness_of_fit_ref 1.072
_refine_ls_hydrogen_treatment constr
_refine_ls_matrix_type full
_refine_ls_number_parameters 687
_refine_ls_number_reflns 19347
_refine_ls_number_restraints 0
_refine_ls_restrained_S_all 1.072
_refine_ls_R_factor_all 0.0612
_refine_ls_R_factor_gt 0.0461
_refine_ls_shift/su_max 0.001
_refine_ls_shift/su_mean 0.000
_refine_ls_structure_factor_coef Fsqd
_refine_ls_weighting_details 'w=1/[\s^2^(Fo^2^)+(0.0216P)^2^+930.7491P] where P=(Fo^2^+2Fc^2^)/3'
_refine_ls_weighting_scheme calc
_refine_ls_wR_factor_gt 0.0906
_refine_ls_wR_factor_ref 0.0963
_reflns_Friedel_coverage 0.000
_reflns_number_gt 15998
_reflns_number_total 19347
_reflns_threshold_expression 'I > 2\s(I)'
_cod_data_source_file jr3013sup1.cif
_cod_data_source_block fhsp23d
_cod_original_cell_volume 19670.5(7)
_cod_database_code 2021394
_publcif_datablock.id {51b71a05-cb2b-4166-bc5b-442149fe74d0}

_shelx_shelxl_version_number 2017/1
_shelx_space_group_comment
;
The symmetry employed for this shelxl refinement is uniquely defined
by the following loop, which should always be used as a source of
symmetry information in preference to the above space-group names.
They are only intended as comments.
;
_exptl_absorpt_special_details
;
CrysAlisPro, Agilent Technologies,
Version 1.171.36.32 (release 02-08-2013 CrysAlis171 .NET)
(compiled Aug  2 2013,16:46:58)
Empirical absorption correction using spherical harmonics,
implemented in SCALE3 ABSPACK scaling algorithm.
;
_olex2_refinement_description
;
1. Fixed Uiso
 At 1.2 times of:
  All C(H) groups
 At 1.5 times of:
  All C(H,H,H) groups
2. Others
 Fixed Sof: K1(0.6) K2(0.4)
3.a Aromatic/amide H refined with riding coordinates:
 C1(H1), C2(H2), C3(H3), C5(H5), C6(H6), C8(H8), C9(H9), C10(H10), C13(H13),
 C14(H14), C15(H15), C17(H17), C18(H18), C20(H20), C21(H21), C22(H22), C25(H25),
  C26(H26), C27(H27), C29(H29), C30(H30), C32(H32), C33(H33), C34(H34),
 C37(H37), C38(H38), C39(H39), C41(H41), C42(H42), C44(H44), C45(H45), C46(H46)
3.b Idealised Me refined as rotating group:
 C50(H50A,H50B,H50C), C52(H52A,H52B,H52C), C54(H54A,H54B,H54C), C56(H56A,H56B,
 H56C)
;
_olex2_submission_special_instructions 'No special instructions were received'

loop_
_space_group_symop_operation_xyz
'x, y, z'
'-x+1/2, y, -z'
'x+1/2, y+1/2, z+1/2'
'-x+1, y+1/2, -z+1/2'
'-x, -y, -z'
'x-1/2, -y, z'
'-x+1/2, -y+1/2, -z+1/2'
'x, -y+1/2, z+1/2'

loop_
_atom_site_label
_atom_site_type_symbol
_atom_site_fract_x
_atom_site_fract_y
_atom_site_fract_z
_atom_site_U_iso_or_equiv
_atom_site_adp_type
_atom_site_occupancy
_atom_site_site_symmetry_order
_atom_site_calc_flag
_atom_site_refinement_flags_posn
_atom_site_refinement_flags_adp
_atom_site_refinement_flags_occupancy
C1 C 0.2861(4) 0.6133(9) 0.1081(3) 0.021(3) Uiso 1 1 d . . .
H1 H 0.264444 0.608536 0.117970 0.026 Uiso 1 1 calc R . .
C2 C 0.2707(5) 0.6252(10) 0.0781(3) 0.024(3) Uiso 1 1 d . . .
H2 H 0.239180 0.626838 0.068305 0.029 Uiso 1 1 calc R . .
C3 C 0.3006(5) 0.6345(10) 0.0630(3) 0.030(3) Uiso 1 1 d . . .
H3 H 0.290155 0.643652 0.042866 0.036 Uiso 1 1 calc R . .
C4 C 0.3488(5) 0.6299(10) 0.0784(3) 0.027(3) Uiso 1 1 d . . .
C5 C 0.3843(5) 0.6405(11) 0.0653(3) 0.032(3) Uiso 1 1 d . . .
H5 H 0.376130 0.646590 0.045085 0.039 Uiso 1 1 calc R . .
C6 C 0.4294(5) 0.6420(11) 0.0811(3) 0.035(4) Uiso 1 1 d . . .
H6 H 0.451688 0.651014 0.071873 0.042 Uiso 1 1 calc R . .
C7 C 0.4430(4) 0.6297(10) 0.1121(3) 0.025(3) Uiso 1 1 d . . .
C8 C 0.4891(5) 0.6346(10) 0.1307(3) 0.027(3) Uiso 1 1 d . . .
H8 H 0.512890 0.645728 0.122801 0.032 Uiso 1 1 calc R . .
C9 C 0.4987(5) 0.6231(11) 0.1598(3) 0.032(3) Uiso 1 1 d . . .
H9 H 0.529045 0.627052 0.172092 0.039 Uiso 1 1 calc R . .
C10 C 0.4624(4) 0.6052(10) 0.1713(3) 0.024(3) Uiso 1 1 d . . .
H10 H 0.469263 0.593888 0.191240 0.029 Uiso 1 1 calc R . .
C11 C 0.4089(4) 0.6182(9) 0.1251(3) 0.019(3) Uiso 1 1 d . . .
C12 C 0.3615(4) 0.6168(9) 0.1086(3) 0.020(3) Uiso 1 1 d . . .
C13 C 0.3323(5) 0.8397(10) 0.1248(3) 0.030(3) Uiso 1 1 d . . .
H13 H 0.304631 0.828925 0.128579 0.036 Uiso 1 1 calc R . .
C14 C 0.3312(5) 0.8653(11) 0.0973(3) 0.038(4) Uiso 1 1 d . . .
H14 H 0.303228 0.870862 0.082452 0.046 Uiso 1 1 calc R . .
C15 C 0.3734(5) 0.8831(12) 0.0919(4) 0.042(4) Uiso 1 1 d . . .
H15 H 0.373261 0.899269 0.073163 0.051 Uiso 1 1 calc R . .
C16 C 0.4145(5) 0.8768(11) 0.1141(3) 0.037(4) Uiso 1 1 d . . .
C17 C 0.4598(6) 0.8955(13) 0.1113(4) 0.052(5) Uiso 1 1 d . . .
H17 H 0.462941 0.910191 0.093145 0.062 Uiso 1 1 calc R . .
C18 C 0.4971(7) 0.8914(14) 0.1352(4) 0.058(5) Uiso 1 1 d . . .
H18 H 0.525806 0.905853 0.133289 0.069 Uiso 1 1 calc R . .
C19 C 0.4952(5) 0.8668(12) 0.1625(3) 0.041(4) Uiso 1 1 d . . .
C20 C 0.5336(6) 0.8569(13) 0.1880(4) 0.048(4) Uiso 1 1 d . . .
H20 H 0.563094 0.869691 0.187075 0.058 Uiso 1 1 calc R . .
C21 C 0.5285(6) 0.8297(13) 0.2132(4) 0.048(4) Uiso 1 1 d . . .
H21 H 0.554154 0.824936 0.229846 0.058 Uiso 1 1 calc R . .
C22 C 0.4846(5) 0.8084(12) 0.2149(4) 0.041(4) Uiso 1 1 d . . .
H22 H 0.481289 0.789590 0.232620 0.050 Uiso 1 1 calc R . .
C23 C 0.4527(5) 0.8439(10) 0.1653(3) 0.029(3) Uiso 1 1 d . . .
C24 C 0.4119(5) 0.8510(11) 0.1414(3) 0.030(3) Uiso 1 1 d . . .
C25 C 0.1014(4) -0.1986(8) 0.1276(2) 0.013(2) Uiso 1 1 d . . .
H25 H 0.124303 -0.207546 0.118877 0.016 Uiso 1 1 calc R . .
C26 C 0.1133(4) -0.2041(9) 0.1579(3) 0.019(3) Uiso 1 1 d . . .
H26 H 0.143657 -0.217538 0.168964 0.023 Uiso 1 1 calc R . .
C27 C 0.0813(4) -0.1903(9) 0.1713(3) 0.022(3) Uiso 1 1 d . . .
H27 H 0.089053 -0.194198 0.191570 0.026 Uiso 1 1 calc R . .
C28 C 0.0355(4) -0.1696(9) 0.1541(3) 0.021(3) Uiso 1 1 d . . .
C29 C -0.0023(5) -0.1559(11) 0.1664(3) 0.033(3) Uiso 1 1 d . . .
H29 H 0.003702 -0.157832 0.186536 0.039 Uiso 1 1 calc R . .
C30 C -0.0458(5) -0.1406(11) 0.1487(3) 0.036(4) Uiso 1 1 d . . .
H30 H -0.069382 -0.131632 0.156870 0.044 Uiso 1 1 calc R . .
C31 C -0.0561(5) -0.1378(10) 0.1173(3) 0.027(3) Uiso 1 1 d . . .
C32 C -0.1009(5) -0.1241(12) 0.0973(3) 0.040(4) Uiso 1 1 d . . .
H32 H -0.126209 -0.116444 0.103972 0.048 Uiso 1 1 calc R . .
C33 C -0.1067(5) -0.1221(10) 0.0680(3) 0.030(3) Uiso 1 1 d . . .
H33 H -0.135918 -0.113403 0.054602 0.037 Uiso 1 1 calc R . .
C34 C -0.0692(4) -0.1330(9) 0.0584(3) 0.022(3) Uiso 1 1 d . . .
H34 H -0.073919 -0.131352 0.038324 0.026 Uiso 1 1 calc R . .
C35 C -0.0207(4) -0.1498(9) 0.1057(3) 0.019(3) Uiso 1 1 d . . .
C36 C 0.0251(4) -0.1674(9) 0.1241(3) 0.019(3) Uiso 1 1 d . . .
C37 C 0.0591(5) -0.4130(10) 0.1163(3) 0.024(3) Uiso 1 1 d . . .
H37 H 0.087412 -0.420951 0.113106 0.029 Uiso 1 1 calc R . .
C38 C 0.0578(5) -0.4181(10) 0.1451(3) 0.025(3) Uiso 1 1 d . . .
H38 H 0.084624 -0.430131 0.160451 0.030 Uiso 1 1 calc R . .
C39 C 0.0176(5) -0.4056(10) 0.1504(3) 0.031(3) Uiso 1 1 d . . .
H39 H 0.016736 -0.405687 0.169562 0.038 Uiso 1 1 calc R . .
C40 C -0.0239(4) -0.3922(9) 0.1266(3) 0.021(3) Uiso 1 1 d . . .
C41 C -0.0694(5) -0.3826(10) 0.1291(3) 0.027(3) Uiso 1 1 d . . .
H41 H -0.072766 -0.383052 0.147648 0.033 Uiso 1 1 calc R . .
C42 C -0.1071(5) -0.3729(10) 0.1058(3) 0.025(3) Uiso 1 1 d . . .
H42 H -0.136009 -0.367377 0.108336 0.030 Uiso 1 1 calc R . .
C43 C -0.1033(4) -0.3709(9) 0.0766(3) 0.019(3) Uiso 1 1 d . . .
C44 C -0.1402(5) -0.3621(10) 0.0503(3) 0.029(3) Uiso 1 1 d . . .
H44 H -0.170416 -0.356892 0.050657 0.035 Uiso 1 1 calc R . .
C45 C -0.1308(5) -0.3612(10) 0.0245(3) 0.029(3) Uiso 1 1 d . . .
H45 H -0.154921 -0.358619 0.007024 0.035 Uiso 1 1 calc R . .
C46 C -0.0862(4) -0.3640(9) 0.0243(3) 0.019(3) Uiso 1 1 d . . .
H46 H -0.080695 -0.359367 0.006375 0.023 Uiso 1 1 calc R . .
C47 C -0.0590(4) -0.3760(9) 0.0739(3) 0.020(3) Uiso 1 1 d . . .
C48 C -0.0190(4) -0.3889(9) 0.0990(3) 0.018(3) Uiso 1 1 d . . .
C49 C 0.2913(4) 0.6975(10) 0.1791(3) 0.022(3) Uiso 1 1 d . . .
C50 C 0.2441(4) 0.7087(10) 0.1817(3) 0.025(3) Uiso 1 1 d . . .
H50A H 0.246420 0.716965 0.201904 0.038 Uiso 1 1 calc GR . .
H50B H 0.226146 0.653161 0.174192 0.038 Uiso 1 1 calc GR . .
H50C H 0.229473 0.763222 0.170767 0.038 Uiso 1 1 calc GR . .
C51 C 0.4053(5) 0.6283(11) 0.2279(3) 0.034(3) Uiso 1 1 d . . .
C52 C 0.4276(8) 0.5929(19) 0.2578(5) 0.095(8) Uiso 1 1 d . . .
H52A H 0.410649 0.539462 0.261434 0.143 Uiso 1 1 calc GR . .
H52B H 0.428002 0.642181 0.271641 0.143 Uiso 1 1 calc GR . .
H52C H 0.458726 0.573901 0.259883 0.143 Uiso 1 1 calc GR . .
C53 C 0.1056(4) -0.2823(9) 0.0624(3) 0.019(3) Uiso 1 1 d . . .
C54 C 0.1562(5) -0.2940(12) 0.0658(3) 0.038(4) Uiso 1 1 d . . .
H54A H 0.159760 -0.310650 0.047318 0.058 Uiso 1 1 calc GR . .
H54B H 0.169048 -0.343325 0.079755 0.058 Uiso 1 1 calc GR . .
H54C H 0.172141 -0.235586 0.072587 0.058 Uiso 1 1 calc GR . .
C55 C 0.0011(4) -0.2179(9) 0.0078(2) 0.014(2) Uiso 1 1 d . . .
C56 C -0.0073(5) -0.1908(11) -0.0234(3) 0.031(3) Uiso 1 1 d . . .
H56A H -0.036857 -0.214606 -0.035019 0.046 Uiso 1 1 calc GR . .
H56B H 0.016432 -0.217422 -0.030196 0.046 Uiso 1 1 calc GR . .
H56C H -0.006962 -0.123001 -0.024974 0.046 Uiso 1 1 calc GR . .
C100 C 0.2489(5) 0.4865(11) 0.2196(3) 0.031(3) Uiso 1 1 d . . .
C101 C 0.2412(4) 0.4144(8) 0.2408(2) 0.013(2) Uiso 1 1 d . . .
As1 As 0.20409(4) 0.20373(8) 0.12530(2) 0.0075(2) Uani 1 1 d . . .
Cu1 Cu 0.36140(5) 0.58863(11) 0.16585(3) 0.0206(3) Uani 1 1 d . . .
Cu2 Cu 0.38088(5) 0.79021(12) 0.18770(4) 0.0247(4) Uani 1 1 d . . .
Cu3 Cu 0.03251(5) -0.16388(11) 0.06751(3) 0.0169(3) Uani 1 1 d . . .
Cu4 Cu 0.01625(5) -0.36940(11) 0.05198(3) 0.0169(3) Uani 1 1 d . . .
Dy1 Dy 0.27051(2) 0.20937(4) 0.21491(2) 0.01169(12) Uani 1 1 d . . .
N1 N 0.3308(3) 0.6085(7) 0.1233(2) 0.018(2) Uiso 1 1 d . . .
N2 N 0.4191(4) 0.6040(8) 0.1546(2) 0.023(2) Uiso 1 1 d . . .
N3 N 0.3718(4) 0.8295(8) 0.1464(2) 0.024(2) Uiso 1 1 d . . .
N4 N 0.4477(4) 0.8146(9) 0.1915(2) 0.031(3) Uiso 1 1 d . . .
N5 N 0.0583(3) -0.1809(7) 0.1107(2) 0.015(2) Uiso 1 1 d . . .
N6 N -0.0261(3) -0.1459(7) 0.0761(2) 0.018(2) Uiso 1 1 d . . .
N7 N 0.0224(3) -0.3974(8) 0.0937(2) 0.019(2) Uiso 1 1 d . . .
N8 N -0.0506(3) -0.3729(7) 0.0480(2) 0.014(2) Uiso 1 1 d . . .
O1 O 0.0538(3) -0.0064(6) 0.07571(16) 0.0143(17) Uiso 1 1 d . . .
O2 O 0.1114(3) 0.1915(6) 0.01235(18) 0.0206(19) Uiso 1 1 d . . .
O3 O 0.0364(3) 0.3473(6) 0.07654(16) 0.0139(17) Uiso 1 1 d . . .
O4 O 0.1171(3) 0.2807(6) 0.06578(17) 0.0157(18) Uiso 1 1 d . . .
O5 O 0.1273(3) 0.0992(6) 0.06587(17) 0.0181(18) Uiso 1 1 d . . .
O6 O 0.0847(3) 0.1770(6) 0.09836(16) 0.0144(17) Uiso 1 1 d . . .
O7 O 0.0900(3) 0.3221(6) 0.13440(16) 0.0153(18) Uiso 1 1 d . . .
O8 O 0.1223(3) 0.4297(6) 0.10022(16) 0.0127(17) Uiso 1 1 d . . .
O9 O 0.1859(3) 0.3052(6) 0.04467(16) 0.0136(17) Uiso 1 1 d . . .
O10 O 0.1969(3) 0.1176(6) 0.04388(17) 0.0156(18) Uiso 1 1 d . . .
O11 O 0.1480(3) -0.0499(6) 0.09868(16) 0.0149(17) Uiso 1 1 d . . .
O12 O 0.1066(3) 0.0241(6) 0.13418(17) 0.0153(18) Uiso 1 1 d . . .
O13 O 0.1193(3) 0.3449(6) 0.19623(18) 0.0202(19) Uiso 1 1 d . . .
O14 O 0.1620(3) 0.4345(6) 0.15760(16) 0.0141(17) Uiso 1 1 d . . .
O15 O 0.1878(3) 0.5710(6) 0.12469(17) 0.0177(18) Uiso 1 1 d . . .
O16 O 0.2027(3) 0.4149(6) 0.09209(17) 0.0159(18) Uiso 1 1 d . . .
O17 O 0.2628(3) 0.4254(6) 0.05791(17) 0.0178(18) Uiso 1 1 d . . .
O18 O 0.2689(3) 0.2294(6) 0.06484(17) 0.0167(18) Uiso 1 1 d . . .
O19 O 0.2861(3) 0.0394(6) 0.05724(17) 0.0198(19) Uiso 1 1 d . . .
O20 O 0.2258(3) 0.0082(6) 0.09065(17) 0.0161(18) Uiso 1 1 d . . .
O21 O 0.2263(3) -0.1621(6) 0.12146(17) 0.0186(18) Uiso 1 1 d . . .
O23 O 0.1895(3) -0.0528(6) 0.15637(16) 0.0151(17) Uiso 1 1 d . . .
O24 O 0.1407(3) 0.0002(6) 0.19573(17) 0.0198(19) Uiso 1 1 d . . .
O25 O 0.1329(3) 0.1775(6) 0.16695(16) 0.0144(17) Uiso 1 1 d . . .
O26 O 0.1784(2) 0.1009(5) 0.12771(16) 0.0109(16) Uiso 1 1 d . . .
O27 O 0.1682(2) 0.2900(5) 0.12849(15) 0.0084(16) Uiso 1 1 d . . .
O28 O 0.2093(2) 0.2093(6) 0.09166(16) 0.0116(16) Uiso 1 1 d . . .
O29 O 0.2551(2) 0.2123(5) 0.15115(15) 0.0106(16) Uiso 1 1 d . . .
O30 O 0.2455(3) 0.4154(6) 0.14769(16) 0.0141(17) Uiso 1 1 d . . .
O31 O 0.2831(3) 0.3375(6) 0.11286(16) 0.0139(17) Uiso 1 1 d . . .
O32 O 0.2960(3) 0.1177(6) 0.11251(16) 0.0141(17) Uiso 1 1 d . . .
O33 O 0.2672(3) 0.0099(6) 0.14677(16) 0.0141(17) Uiso 1 1 d . . .
O34 O 0.2155(3) 0.0993(6) 0.19070(17) 0.0162(18) Uiso 1 1 d . . .
O35 O 0.2032(3) 0.2883(6) 0.19130(16) 0.0149(17) Uiso 1 1 d . . .
O36 O 0.3643(3) 0.0417(6) 0.16085(17) 0.0169(18) Uiso 1 1 d . . .
O37 O 0.3142(3) 0.1154(6) 0.19315(16) 0.0142(17) Uiso 1 1 d . . .
O38 O 0.3043(3) 0.3260(6) 0.19358(16) 0.0125(17) Uiso 1 1 d . . .
O39 O 0.3438(3) 0.4338(6) 0.16085(16) 0.0144(17) Uiso 1 1 d . . .
O40 O 0.3399(3) 0.2334(6) 0.15648(16) 0.0137(17) Uiso 1 1 d . . .
O41 O 0.3474(3) 0.2298(6) 0.24808(18) 0.024(2) Uiso 1 1 d . . .
O42 O 0.2647(3) 0.3386(6) 0.24641(16) 0.0139(17) Uiso 1 1 d . . .
O43 O 0.3970(3) 0.5680(7) 0.2063(2) 0.030(2) Uiso 1 1 d . . .
O44 O 0.3968(3) 0.7162(7) 0.2240(2) 0.033(2) Uiso 1 1 d . . .
O45 O 0.3147(3) 0.7743(7) 0.18144(19) 0.027(2) Uiso 1 1 d . . .
O46 O 0.3060(3) 0.6162(7) 0.17543(19) 0.027(2) Uiso 1 1 d . . .
O47 O 0.3779(3) 0.9240(7) 0.2106(2) 0.035(2) Uiso 1 1 d . . .
O48 O 0.0896(3) -0.2004(7) 0.06091(19) 0.025(2) Uiso 1 1 d . . .
O49 O 0.0833(3) -0.3576(7) 0.06140(19) 0.026(2) Uiso 1 1 d . . .
O50 O 0.0030(3) -0.1518(7) 0.02596(19) 0.027(2) Uiso 1 1 d . . .
O51 O 0.0056(3) -0.3040(6) 0.01412(17) 0.0186(18) Uiso 1 1 d . . .
O52 O 0.0181(4) -0.5074(8) 0.0309(2) 0.045(3) Uiso 1 1 d . . .
O53 O 0.4130(5) 0.2325(11) 0.2125(3) 0.074(4) Uiso 1 1 d . . .
O54 O 0.4540(5) 0.9633(12) 0.2615(3) 0.094(5) Uiso 1 1 d . . .
O55 O 0.250000 0.2835(14) 0.000000 0.066(5) Uiso 1 2 d S T P
O57 O 0.1768(5) 0.5881(11) 0.0094(3) 0.074(4) Uiso 1 1 d . . .
O58 O 0.1652(5) 0.6986(10) 0.2457(3) 0.068(4) Uiso 1 1 d . . .
O59 O 0.2119(3) 0.4299(6) 0.25372(17) 0.0159(18) Uiso 1 1 d . . .
O60 O 0.0596(7) -0.0091(15) 0.0053(4) 0.123(7) Uiso 1 1 d . . .
O61 O 0.250000 0.4928(11) 0.000000 0.043(4) Uiso 1 2 d S T P
O62 O 0.2042(4) 0.8556(9) 0.2249(3) 0.053(3) Uiso 1 1 d . . .
O63 O 0.4564(4) 0.4024(9) 0.2098(3) 0.054(3) Uiso 1 1 d . . .
O65 O 0.3664(5) 0.4159(11) 0.2510(3) 0.080(4) Uiso 1 1 d . . .
O66 O 0.1161(5) -0.4511(12) 0.2147(3) 0.088(5) Uiso 1 1 d . . .
O67 O -0.1208(3) -0.4830(8) -0.0375(2) 0.041(3) Uiso 1 1 d . . .
W1 W 0.10368(2) 0.05051(4) 0.09590(2) 0.01226(10) Uani 1 1 d . . .
W2 W 0.14823(2) 0.19886(4) 0.04672(2) 0.01217(10) Uani 1 1 d . . .
W3 W 0.09080(2) 0.31268(3) 0.09597(2) 0.01154(10) Uani 1 1 d . . .
W4 W 0.14515(2) 0.31124(4) 0.17055(2) 0.01164(10) Uani 1 1 d . . .
W5 W 0.18496(2) 0.45132(3) 0.12565(2) 0.01133(10) Uani 1 1 d . . .
W6 W 0.24148(2) 0.34254(3) 0.07595(2) 0.01194(10) Uani 1 1 d . . .
W7 W 0.25625(2) 0.10397(3) 0.07528(2) 0.01220(11) Uani 1 1 d . . .
W8 W 0.21113(2) -0.04658(3) 0.12312(2) 0.01134(10) Uani 1 1 d . . .
W9 W 0.16062(2) 0.05476(4) 0.17027(2) 0.01167(10) Uani 1 1 d . . .
W10 W 0.31503(2) 0.10672(3) 0.15657(2) 0.01048(10) Uani 1 1 d . . .
W11 W 0.30314(2) 0.34551(3) 0.15710(2) 0.01080(10) Uani 1 1 d . . .
K1 K 0.21877(13) 0.5703(3) 0.29304(8) 0.0111(8) Uiso 0.6 1 d . . .
K2 K 0.1482(2) -0.0676(5) 0.03808(13) 0.0142(13) Uiso 0.4 1 d . . .
O0AA O -0.1857(9) -0.009(2) 0.0061(6) 0.181(10) Uiso 1 1 d . . .

loop_
_atom_site_aniso_label
_atom_site_aniso_U_11
_atom_site_aniso_U_22
_atom_site_aniso_U_33
_atom_site_aniso_U_23
_atom_site_aniso_U_13
_atom_site_aniso_U_12
As1 0.0067(5) 0.0082(6) 0.0079(5) 0.0004(4) 0.0027(4) 0.0002(4)
Cu1 0.0197(8) 0.0186(8) 0.0263(9) -0.0013(7) 0.0114(7) -0.0025(7)
Cu2 0.0168(8) 0.0222(9) 0.0339(9) -0.0023(7) 0.0062(7) -0.0015(7)
Cu3 0.0188(8) 0.0172(8) 0.0123(7) -0.0029(6) 0.0013(6) -0.0010(6)
Cu4 0.0168(7) 0.0169(8) 0.0167(8) -0.0023(6) 0.0051(6) 0.0003(6)
Dy1 0.0122(3) 0.0134(3) 0.0090(3) 0.0000(2) 0.0026(2) -0.0008(2)
W1 0.0101(2) 0.0145(2) 0.0107(2) -0.00254(19) 0.00120(18) -0.0023(2)
W2 0.0122(2) 0.0160(3) 0.0076(2) -0.00047(19) 0.00215(18) 0.0007(2)
W3 0.0084(2) 0.0142(2) 0.0112(2) -0.00069(19) 0.00199(18) 0.00146(19)
W4 0.0101(2) 0.0159(3) 0.0086(2) -0.00106(19) 0.00249(18) 0.00106(19)
W5 0.0098(2) 0.0119(2) 0.0116(2) -0.00048(19) 0.00229(18) 0.00132(19)
W6 0.0117(2) 0.0147(3) 0.0099(2) 0.00230(19) 0.00424(18) 0.0007(2)
W7 0.0129(2) 0.0145(3) 0.0100(2) -0.00008(19) 0.00471(18) 0.0024(2)
W8 0.0108(2) 0.0115(2) 0.0106(2) -0.00087(19) 0.00181(18) -0.00044(19)
W9 0.0102(2) 0.0155(3) 0.0088(2) -0.00008(19) 0.00222(18) -0.0030(2)
W10 0.0091(2) 0.0115(2) 0.0105(2) -0.00007(18) 0.00260(18) 0.00075(19)
W11 0.0092(2) 0.0125(2) 0.0106(2) 0.00028(18) 0.00302(18) -0.00177(19)

loop_
_atom_type_symbol
_atom_type_description
_atom_type_scat_dispersion_real
_atom_type_scat_dispersion_imag
_atom_type_scat_source
C C 0.0033 0.0016 'International Tables Vol C Tables 4.2.6.8 and 6.1.1.4'
H H 0.0000 0.0000 'International Tables Vol C Tables 4.2.6.8 and 6.1.1.4'
As As 0.0499 2.0058 'International Tables Vol C Tables 4.2.6.8 and 6.1.1.4'
Cu Cu 0.3201 1.2651 'International Tables Vol C Tables 4.2.6.8 and 6.1.1.4'
Dy Dy -0.1892 4.4098 'International Tables Vol C Tables 4.2.6.8 and 6.1.1.4'
K K 0.2009 0.2494 'International Tables Vol C Tables 4.2.6.8 and 6.1.1.4'
N N 0.0061 0.0033 'International Tables Vol C Tables 4.2.6.8 and 6.1.1.4'
O O 0.0106 0.0060 'International Tables Vol C Tables 4.2.6.8 and 6.1.1.4'
W W -0.8490 6.8722 'International Tables Vol C Tables 4.2.6.8 and 6.1.1.4'

loop_
_geom_angle_atom_site_label_1
_geom_angle_atom_site_label_2
_geom_angle_atom_site_label_3
_geom_angle
_geom_angle_site_symmetry_1
_geom_angle_site_symmetry_3
N1 C1 C2 122.5(11) . .
C3 C2 C1 121.0(13) . .
C2 C3 C4 118.5(13) . .
C5 C4 C3 124.6(13) . .
C12 C4 C3 117.1(12) . .
C12 C4 C5 118.3(12) . .
C6 C5 C4 122.3(14) . .
C5 C6 C7 119.9(13) . .
C8 C7 C6 124.0(12) . .
C11 C7 C6 118.4(12) . .
C11 C7 C8 117.4(12) . .
C9 C8 C7 120.0(13) . .
C8 C9 C10 119.3(13) . .
N2 C10 C9 121.5(12) . .
C7 C11 C12 121.7(11) . .
N2 C11 C7 122.0(11) . .
N2 C11 C12 116.2(10) . .
C4 C12 C11 119.2(11) . .
N1 C12 C4 123.3(11) . .
N1 C12 C11 117.3(11) . .
N3 C13 C14 122.0(13) . .
C13 C14 C15 118.7(15) . .
C16 C15 C14 120.4(15) . .
C15 C16 C17 125.2(15) . .
C15 C16 C24 116.4(14) . .
C24 C16 C17 118.4(14) . .
C18 C17 C16 118.9(17) . .
C17 C18 C19 123.6(18) . .
C18 C19 C20 125.6(16) . .
C18 C19 C23 118.2(15) . .
C23 C19 C20 116.1(14) . .
C21 C20 C19 121.3(17) . .
C20 C21 C22 120.2(17) . .
N4 C22 C21 120.8(15) . .
C19 C23 C24 121.1(13) . .
N4 C23 C19 122.2(13) . .
N4 C23 C24 116.7(12) . .
C16 C24 C23 119.7(13) . .
N3 C24 C16 123.4(13) . .
N3 C24 C23 116.9(12) . .
N5 C25 C26 122.3(10) . .
C27 C26 C25 120.4(12) . .
C26 C27 C28 118.6(12) . .
C27 C28 C29 123.0(12) . .
C36 C28 C27 118.9(11) . .
C36 C28 C29 118.0(12) . .
C30 C29 C28 120.5(13) . .
C29 C30 C31 120.9(14) . .
C32 C31 C30 124.4(13) . .
C35 C31 C30 118.8(12) . .
C35 C31 C32 116.8(13) . .
C33 C32 C31 119.3(14) . .
C32 C33 C34 119.8(14) . .
N6 C34 C33 123.6(12) . .
C31 C35 C36 120.6(11) . .
C31 C35 N6 124.0(11) . .
N6 C35 C36 115.4(10) . .
C28 C36 C35 121.2(11) . .
N5 C36 C28 121.9(11) . .
N5 C36 C35 116.9(11) . .
N7 C37 C38 123.3(12) . .
C39 C38 C37 119.6(13) . .
C38 C39 C40 119.8(13) . .
C39 C40 C41 125.5(12) . .
C48 C40 C39 116.1(11) . .
C48 C40 C41 118.4(11) . .
C42 C41 C40 122.4(13) . .
C41 C42 C43 120.6(12) . .
C44 C43 C42 126.1(12) . .
C47 C43 C42 117.6(11) . .
C47 C43 C44 116.3(11) . .
C45 C44 C43 119.0(13) . .
C44 C45 C46 120.2(13) . .
N8 C46 C45 123.3(12) . .
C43 C47 C48 121.1(11) . .
N8 C47 C43 123.6(11) . .
N8 C47 C48 115.3(10) . .
C40 C48 C47 119.8(11) . .
N7 C48 C40 124.0(11) . .
N7 C48 C47 116.2(10) . .
O45 C49 C50 115.3(12) . .
O46 C49 C50 120.2(12) . .
O46 C49 O45 124.5(11) . .
C49 C50 K1 84.6(8) . 7_565
O43 C51 C52 118.3(16) . .
O44 C51 C52 119.3(16) . .
O44 C51 O43 122.4(13) . .
O48 C53 C54 118.4(12) . .
O48 C53 O49 125.8(11) . .
O49 C53 C54 115.9(12) . .
C53 C54 K2 84.8(8) . .
O50 C55 C56 117.5(11) . .
O51 C55 C56 117.8(11) . .
O51 C55 O50 124.7(11) . .
C100 C101 Dy1 174.8(9) . 7
O42 C101 C100 121.0(10) . .
O42 C101 Dy1 61.4(6) . 7
O59 C101 C100 120.1(11) . .
O59 C101 Dy1 57.6(6) . 7
O59 C101 O42 118.9(10) . .
O26 As1 O27 106.9(4) . .
O26 As1 O28 107.2(4) . .
O27 As1 O28 108.5(4) . .
O29 As1 O26 111.1(4) . .
O29 As1 O27 111.3(4) . .
O29 As1 O28 111.7(4) . .
N1 Cu1 Cu2 101.8(3) . .
N1 Cu1 N2 82.8(4) . .
N1 Cu1 O39 90.4(4) . .
N2 Cu1 Cu2 84.2(3) . .
N2 Cu1 O39 106.1(4) . .
O39 Cu1 Cu2 165.1(2) . .
O43 Cu1 Cu2 78.7(3) . .
O43 Cu1 N1 174.2(4) . .
O43 Cu1 N2 91.5(4) . .
O43 Cu1 O39 90.1(4) . .
O46 Cu1 Cu2 79.5(3) . .
O46 Cu1 N1 93.1(4) . .
O46 Cu1 N2 162.0(4) . .
O46 Cu1 O39 91.4(3) . .
O46 Cu1 O43 92.7(4) . .
Cu1 Cu2 K1 117.80(8) . 7_565
N3 Cu2 Cu1 87.9(3) . .
N3 Cu2 N4 82.2(4) . .
N3 Cu2 O47 104.2(4) . .
N3 Cu2 K1 102.6(3) . 7_565
N4 Cu2 Cu1 105.9(4) . .
N4 Cu2 O47 90.4(4) . .
N4 Cu2 K1 136.1(4) . 7_565
O44 Cu2 Cu1 77.1(3) . .
O44 Cu2 N3 162.3(4) . .
O44 Cu2 N4 92.7(4) . .
O44 Cu2 O47 92.8(4) . .
O44 Cu2 K1 92.9(3) . 7_565
O45 Cu2 Cu1 76.0(3) . .
O45 Cu2 N3 93.7(4) . .
O45 Cu2 N4 175.3(4) . .
O45 Cu2 O44 91.9(4) . .
O45 Cu2 O47 88.5(4) . .
O45 Cu2 K1 42.7(3) . 7_565
O47 Cu2 Cu1 161.0(3) . .
O47 Cu2 K1 45.8(3) . 7_565
N5 Cu3 Cu4 97.1(3) . .
N5 Cu3 O1 86.5(3) . .
N6 Cu3 Cu4 95.0(3) . .
N6 Cu3 N5 83.2(4) . .
N6 Cu3 O1 93.7(4) . .
O1 Cu3 Cu4 170.89(19) . .
O48 Cu3 Cu4 77.8(3) . .
O48 Cu3 N5 93.4(4) . .
O48 Cu3 N6 171.6(4) . .
O48 Cu3 O1 93.7(3) . .
O50 Cu3 Cu4 80.8(3) . .
O50 Cu3 N5 175.4(4) . .
O50 Cu3 N6 92.8(4) . .
O50 Cu3 O1 96.1(3) . .
O50 Cu3 O48 90.2(4) . .
N7 Cu4 Cu3 89.1(3) . .
N7 Cu4 O52 106.3(4) . .
N8 Cu4 Cu3 97.6(3) . .
N8 Cu4 N7 82.2(4) . .
N8 Cu4 O52 96.1(4) . .
O49 Cu4 Cu3 77.3(3) . .
O49 Cu4 N7 91.2(4) . .
O49 Cu4 N8 171.8(4) . .
O49 Cu4 O51 91.9(3) . .
O49 Cu4 O52 90.4(4) . .
O51 Cu4 Cu3 75.3(3) . .
O51 Cu4 N7 163.0(4) . .
O51 Cu4 N8 93.1(4) . .
O51 Cu4 O52 90.4(4) . .
O52 Cu4 Cu3 160.6(3) . .
C101 Dy1 K1 60.1(2) 7 7
O34 Dy1 C101 74.2(3) . 7
O34 Dy1 O37 79.6(3) . .
O34 Dy1 O38 126.8(3) . .
O34 Dy1 O41 144.7(3) . .
O34 Dy1 O42 77.5(3) . 7
O34 Dy1 O42 129.8(3) . .
O34 Dy1 O59 75.8(3) . 7
O34 Dy1 K1 49.9(2) . 7
O35 Dy1 C101 111.3(3) . 7
O35 Dy1 O34 71.4(3) . .
O35 Dy1 O37 126.6(3) . .
O35 Dy1 O38 83.6(3) . .
O35 Dy1 O41 143.5(3) . .
O35 Dy1 O42 88.6(3) . 7
O35 Dy1 O42 73.5(3) . .
O35 Dy1 O59 133.4(3) . 7
O35 Dy1 K1 121.3(2) . 7
O37 Dy1 C101 102.1(3) . 7
O37 Dy1 O41 78.0(3) . .
O37 Dy1 O42 127.8(3) . 7
O37 Dy1 O42 150.6(3) . .
O37 Dy1 O59 77.1(3) . 7
O37 Dy1 K1 47.4(2) . 7
O38 Dy1 C101 158.4(3) . 7
O38 Dy1 O37 79.2(3) . .
O38 Dy1 O41 74.7(3) . .
O38 Dy1 O42 82.8(3) . .
O38 Dy1 O42 149.5(3) . 7
O38 Dy1 O59 143.0(3) . 7
O38 Dy1 K1 126.34(19) . 7
O41 Dy1 C101 84.3(3) . 7
O41 Dy1 O42 95.4(3) . 7
O41 Dy1 O42 74.9(3) . .
O41 Dy1 O59 72.8(3) . 7
O41 Dy1 K1 95.2(2) . 7
O42 Dy1 C101 86.6(3) . 7
O42 Dy1 C101 26.2(3) 7 7
O42 Dy1 O42 66.8(3) . 7
O42 Dy1 O59 105.3(3) . 7
O42 Dy1 K1 146.32(19) . 7
O42 Dy1 K1 82.64(19) 7 7
O59 Dy1 C101 25.9(3) 7 7
O59 Dy1 O42 52.1(3) 7 7
O59 Dy1 K1 41.59(19) 7 7
C1 N1 C12 117.6(11) . .
C1 N1 Cu1 130.2(8) . .
C12 N1 Cu1 112.1(8) . .
C10 N2 C11 119.4(11) . .
C10 N2 Cu1 129.2(9) . .
C11 N2 Cu1 111.4(8) . .
C13 N3 C24 118.9(12) . .
C13 N3 Cu2 128.1(9) . .
C24 N3 Cu2 112.9(9) . .
C22 N4 C23 119.5(13) . .
C22 N4 Cu2 129.2(10) . .
C23 N4 Cu2 111.3(9) . .
C25 N5 C36 117.8(10) . .
C25 N5 Cu3 130.5(8) . .
C36 N5 Cu3 111.6(8) . .
C34 N6 C35 116.3(10) . .
C34 N6 Cu3 130.8(8) . .
C35 N6 Cu3 112.8(8) . .
C37 N7 C48 117.0(10) . .
C37 N7 Cu4 131.0(9) . .
C48 N7 Cu4 111.6(8) . .
C46 N8 C47 117.6(10) . .
C46 N8 Cu4 128.7(8) . .
C47 N8 Cu4 113.4(8) . .
W1 O1 Cu3 133.9(4) . .
W2 O4 W3 153.8(5) . .
W1 O5 K2 104.2(4) . .
W2 O5 W1 152.6(5) . .
W2 O5 K2 102.8(3) . .
W1 O6 W3 153.4(4) . .
W3 O7 W4 126.0(4) . .
W3 O8 W5 124.9(4) . .
W2 O9 W6 124.2(4) . .
W2 O10 W7 123.3(4) . .
W2 O10 K2 99.1(3) . .
W7 O10 K2 107.3(3) . .
W1 O11 K2 102.3(3) . .
W8 O11 W1 124.8(4) . .
W8 O11 K2 107.4(3) . .
W1 O12 W9 125.5(4) . .
W5 O14 W4 124.5(4) . .
W6 O16 W5 149.2(5) . .
W7 O18 W6 123.0(4) . .
W7 O20 W8 149.8(5) . .
W7 O20 K2 105.6(3) . .
W8 O20 K2 102.5(3) . .
W8 O23 W9 123.7(4) . .
W8 O23 K1 101.5(3) . 7
W9 O23 K1 100.5(3) . 7
W9 O25 W4 144.4(4) . .
As1 O26 W1 125.5(4) . .
As1 O26 W8 122.7(4) . .
As1 O26 W9 122.5(4) . .
W8 O26 W1 91.4(3) . .
W8 O26 W9 93.3(3) . .
W9 O26 W1 92.4(2) . .
As1 O27 W3 124.9(4) . .
As1 O27 W4 123.3(4) . .
As1 O27 W5 122.6(4) . .
W4 O27 W3 92.7(2) . .
W5 O27 W3 91.2(3) . .
W5 O27 W4 93.2(3) . .
As1 O28 W2 126.3(4) . .
As1 O28 W6 121.5(4) . .
As1 O28 W7 122.9(4) . .
W6 O28 W2 92.5(3) . .
W6 O28 W7 92.1(2) . .
W7 O28 W2 92.3(3) . .
As1 O29 W10 124.0(4) . .
As1 O29 W11 123.5(4) . .
W10 O29 W11 93.6(3) . .
W5 O30 W11 157.2(5) . .
W6 O31 W11 155.0(4) . .
W7 O32 W10 154.5(4) . .
W8 O33 W10 154.4(5) . .
W8 O33 K1 104.4(3) . 7
W10 O33 K1 99.2(3) . 7
Dy1 O34 K1 94.7(3) . 7
W9 O34 Dy1 158.1(5) . .
W9 O34 K1 107.1(4) . 7
W4 O35 Dy1 161.6(5) . .
Dy1 O37 K1 96.9(3) . 7
W10 O37 Dy1 132.0(4) . .
W10 O37 K1 105.9(3) . 7
W11 O38 Dy1 132.1(4) . .
W11 O39 Cu1 148.6(4) . .
W10 O40 W11 121.3(4) . .
C101 O42 Dy1 92.3(6) . 7
C101 O42 Dy1 130.6(7) . .
Dy1 O42 Dy1 113.2(3) . 7
C51 O43 Cu1 127.9(10) . .
C51 O44 Cu2 129.6(9) . .
C49 O45 Cu2 128.9(9) . .
C49 O45 K1 115.1(7) . 7_565
Cu2 O45 K1 109.6(4) . 7_565
C49 O46 Cu1 126.4(8) . .
Cu2 O47 K1 101.2(4) . 7_565
C53 O48 Cu3 126.3(8) . .
C53 O48 K2 109.4(7) . .
Cu3 O48 K2 124.0(4) . .
C53 O49 Cu4 126.6(9) . .
C55 O50 Cu3 123.8(8) . .
C55 O51 Cu4 130.7(8) . .
C101 O59 Dy1 96.6(7) . 7
C101 O59 K1 124.3(7) . .
Dy1 O59 K1 101.7(3) 7 .
O1 W1 O5 102.3(3) . .
O1 W1 O6 103.9(3) . .
O1 W1 O11 99.9(4) . .
O1 W1 O12 103.1(3) . .
O1 W1 O26 169.2(3) . .
O1 W1 K2 80.7(3) . .
O5 W1 O26 82.7(3) . .
O5 W1 K2 46.6(3) . .
O6 W1 O5 84.5(3) . .
O6 W1 O11 155.3(3) . .
O6 W1 O26 86.0(3) . .
O6 W1 K2 129.8(2) . .
O11 W1 O5 84.1(3) . .
O11 W1 O26 70.9(3) . .
O11 W1 K2 48.3(2) . .
O12 W1 O5 154.4(3) . .
O12 W1 O6 92.7(3) . .
O12 W1 O11 88.2(3) . .
O12 W1 O26 71.8(3) . .
O12 W1 K2 135.7(3) . .
O26 W1 K2 96.37(19) . .
O2 W2 O4 103.4(4) . .
O2 W2 O5 102.1(4) . .
O2 W2 O9 102.9(4) . .
O2 W2 O10 100.6(4) . .
O2 W2 O28 171.1(3) . .
O2 W2 K2 81.6(3) . .
O4 W2 O9 87.0(3) . .
O4 W2 O10 155.9(3) . .
O4 W2 O28 83.7(3) . .
O4 W2 K2 132.3(3) . .
O5 W2 O4 85.4(3) . .
O5 W2 O9 154.9(3) . .
O5 W2 O10 88.7(3) . .
O5 W2 O28 83.7(3) . .
O5 W2 K2 47.9(3) . .
O9 W2 O10 88.5(3) . .
O9 W2 O28 71.7(3) . .
O9 W2 K2 139.0(2) . .
O10 W2 O28 72.5(3) . .
O10 W2 K2 51.0(3) . .
O28 W2 K2 97.8(2) . .
O3 W3 O4 102.5(3) . .
O3 W3 O6 102.8(4) . .
O3 W3 O7 102.3(3) . .
O3 W3 O8 100.6(4) . .
O3 W3 O27 169.5(3) . .
O4 W3 O6 83.3(3) . .
O4 W3 O27 84.6(3) . .
O6 W3 O27 85.6(3) . .
O7 W3 O4 155.1(3) . .
O7 W3 O6 88.8(3) . .
O7 W3 O8 89.7(3) . .
O7 W3 O27 71.2(3) . .
O8 W3 O4 88.2(3) . .
O8 W3 O6 156.3(3) . .
O8 W3 O27 71.6(3) . .
O7 W4 O27 70.1(3) . .
O13 W4 O7 98.9(3) . .
O13 W4 O14 101.9(4) . .
O13 W4 O25 102.4(4) . .
O13 W4 O27 166.8(3) . .
O13 W4 O35 104.2(4) . .
O14 W4 O7 83.6(3) . .
O14 W4 O27 70.3(3) . .
O25 W4 O7 84.8(3) . .
O25 W4 O14 154.4(3) . .
O25 W4 O27 84.3(3) . .
O35 W4 O7 156.9(3) . .
O35 W4 O14 91.6(3) . .
O35 W4 O25 90.2(3) . .
O35 W4 O27 87.0(3) . .
O8 W5 O27 72.2(3) . .
O14 W5 O8 87.3(3) . .
O14 W5 O16 156.9(3) . .
O14 W5 O27 71.9(3) . .
O15 W5 O8 100.9(4) . .
O15 W5 O14 100.5(4) . .
O15 W5 O16 102.3(4) . .
O15 W5 O27 169.6(3) . .
O15 W5 O30 103.5(4) . .
O16 W5 O8 84.7(3) . .
O16 W5 O27 85.1(3) . .
O30 W5 O8 155.1(3) . .
O30 W5 O14 93.1(3) . .
O30 W5 O16 85.3(3) . .
O30 W5 O27 84.2(3) . .
O9 W6 O28 71.6(3) . .
O16 W6 O9 87.7(3) . .
O16 W6 O18 157.6(3) . .
O16 W6 O28 85.5(3) . .
O17 W6 O9 99.7(4) . .
O17 W6 O16 103.0(4) . .
O17 W6 O18 99.0(4) . .
O17 W6 O28 167.8(3) . .
O17 W6 O31 105.2(4) . .
O18 W6 O9 84.9(3) . .
O18 W6 O28 72.1(3) . .
O31 W6 O9 155.0(3) . .
O31 W6 O16 87.3(3) . .
O31 W6 O18 90.5(3) . .
O31 W6 O28 83.6(3) . .
O10 W7 O28 71.8(3) . .
O10 W7 K2 44.8(3) . .
O18 W7 O10 85.4(3) . .
O18 W7 O20 156.5(3) . .
O18 W7 O28 72.5(3) . .
O18 W7 K2 130.1(3) . .
O19 W7 O10 99.8(4) . .
O19 W7 O18 100.2(4) . .
O19 W7 O20 102.8(4) . .
O19 W7 O28 169.0(3) . .
O19 W7 O32 105.1(4) . .
O19 W7 K2 86.9(3) . .
O20 W7 O10 85.7(3) . .
O20 W7 O28 84.0(3) . .
O20 W7 K2 47.2(2) . .
O28 W7 K2 91.7(2) . .
O32 W7 O10 155.1(3) . .
O32 W7 O18 91.9(3) . .
O32 W7 O20 87.0(3) . .
O32 W7 O28 83.7(3) . .
O32 W7 K2 134.2(3) . .
O11 W8 O20 87.4(3) . .
O11 W8 O26 72.8(3) . .
O11 W8 K1 138.1(2) . 7
O11 W8 K2 45.0(2) . .
O20 W8 O26 86.2(3) . .
O20 W8 K1 132.8(2) . 7
O20 W8 K2 49.2(3) . .
O21 W8 O11 100.6(4) . .
O21 W8 O20 102.2(4) . .
O21 W8 O23 99.5(4) . .
O21 W8 O26 169.3(3) . .
O21 W8 O33 102.8(4) . .
O21 W8 K1 84.2(3) . 7
O21 W8 K2 86.0(3) . .
O23 W8 O11 88.3(3) . .
O23 W8 O20 158.3(3) . .
O23 W8 O26 72.2(3) . .
O23 W8 K1 50.1(2) . 7
O23 W8 K2 132.9(2) . .
O26 W8 K1 95.08(19) . 7
O26 W8 K2 94.7(2) . .
O33 W8 O11 156.5(3) . .
O33 W8 O20 85.7(3) . .
O33 W8 O23 89.9(3) . .
O33 W8 O26 84.3(3) . .
O33 W8 K1 47.7(2) . 7
O33 W8 K2 134.8(2) . .
K1 W8 K2 170.19(11) 7 .
O12 W9 O26 70.2(3) . .
O12 W9 K1 132.7(2) . 7
O23 W9 O12 82.8(3) . .
O23 W9 O26 70.8(3) . .
O23 W9 K1 50.1(2) . 7
O24 W9 O12 98.2(3) . .
O24 W9 O23 101.1(4) . .
O24 W9 O25 102.7(4) . .
O24 W9 O26 166.3(3) . .
O24 W9 O34 104.3(4) . .
O24 W9 K1 88.2(3) . 7
O25 W9 O12 84.4(3) . .
O25 W9 O23 154.3(3) . .
O25 W9 O26 83.9(3) . .
O25 W9 K1 140.0(2) . 7
O26 W9 K1 94.40(18) . 7
O34 W9 O12 157.4(3) . .
O34 W9 O23 91.0(3) . .
O34 W9 O25 92.4(4) . .
O34 W9 O26 87.2(3) . .
O34 W9 K1 47.6(3) . 7
O29 W10 K1 97.58(19) . 7
O32 W10 O29 82.8(3) . .
O32 W10 K1 131.9(2) . 7
O33 W10 O29 85.4(3) . .
O33 W10 O32 81.5(3) . .
O33 W10 K1 50.8(2) . 7
O36 W10 O29 172.1(3) . .
O36 W10 O32 96.9(3) . .
O36 W10 O33 102.5(4) . .
O36 W10 O37 101.6(4) . .
O36 W10 O40 99.4(4) . .
O36 W10 K1 88.6(3) . 7
O37 W10 O29 79.1(3) . .
O37 W10 O32 161.4(3) . .
O37 W10 O33 92.7(3) . .
O37 W10 O40 93.8(3) . .
O37 W10 K1 47.7(3) . 7
O40 W10 O29 72.7(3) . .
O40 W10 O32 84.9(3) . .
O40 W10 O33 155.4(3) . .
O40 W10 K1 141.4(2) . 7
O30 W11 O29 83.9(3) . .
O30 W11 O31 80.2(3) . .
O30 W11 O40 153.4(3) . .
O31 W11 O29 81.7(3) . .
O38 W11 O29 79.3(3) . .
O38 W11 O30 92.6(3) . .
O38 W11 O31 160.3(3) . .
O38 W11 O40 93.3(3) . .
O39 W11 O29 172.7(3) . .
O39 W11 O30 103.0(3) . .
O39 W11 O31 96.9(3) . .
O39 W11 O38 102.6(4) . .
O39 W11 O40 101.0(3) . .
O40 W11 O29 71.8(3) . .
O40 W11 O31 85.7(3) . .
C50 K1 W8 72.5(2) 7_565 7
C50 K1 W10 119.6(2) 7_565 7
O23 K1 C50 71.0(3) 7 7_565
O23 K1 W8 28.39(14) 7 7
O23 K1 W10 78.77(17) 7 7
O33 K1 C50 93.9(3) 7 7_565
O33 K1 O23 52.4(2) 7 7
O33 K1 O34 64.9(2) 7 7
O33 K1 W8 27.86(15) 7 7
O33 K1 W10 30.01(15) 7 7
O34 K1 C50 120.4(3) 7 7_565
O34 K1 O23 51.5(2) 7 7
O34 K1 W8 64.57(16) 7 7
O34 K1 W10 67.27(16) 7 7
O37 K1 C50 146.0(3) 7 7_565
O37 K1 O23 92.3(2) 7 7
O37 K1 O33 53.6(2) 7 7
O37 K1 O34 59.4(2) 7 7
O37 K1 O58 124.7(3) 7 .
O37 K1 W8 78.92(17) 7 7
O37 K1 W10 26.38(15) 7 7
O45 K1 C50 42.8(3) 7_565 7_565
O45 K1 O23 94.5(3) 7_565 7
O45 K1 O33 80.6(3) 7_565 7
O45 K1 O34 141.6(3) 7_565 7
O45 K1 O37 113.0(3) 7_565 7
O45 K1 O47 60.7(3) 7_565 7_565
O45 K1 O58 71.2(3) 7_565 .
O45 K1 O62 106.2(3) 7_565 7_565
O45 K1 W8 77.1(2) 7_565 7
O45 K1 W10 91.4(2) 7_565 7
O47 K1 C50 102.3(3) 7_565 7_565
O47 K1 O23 134.5(3) 7_565 7
O47 K1 O33 84.5(3) 7_565 7
O47 K1 O34 127.5(3) 7_565 7
O47 K1 O37 68.1(3) 7_565 7
O47 K1 O58 68.4(3) 7_565 .
O47 K1 O62 149.8(3) 7_565 7_565
O47 K1 W8 106.1(2) 7_565 7
O47 K1 W10 65.6(2) 7_565 7
O58 K1 C50 76.0(4) . 7_565
O58 K1 O23 143.0(3) . 7
O58 K1 O33 147.8(3) . 7
O58 K1 O34 146.3(3) . 7
O58 K1 W8 146.0(3) . 7
O58 K1 W10 133.6(3) . 7
O59 K1 C50 149.8(3) . 7_565
O59 K1 O23 110.3(3) . 7
O59 K1 O33 110.9(3) . 7
O59 K1 O34 60.5(2) . 7
O59 K1 O37 63.3(2) . 7
O59 K1 O45 154.9(3) . 7_565
O59 K1 O47 97.2(3) . 7_565
O59 K1 O58 90.3(3) . .
O59 K1 O62 87.0(3) . 7_565
O59 K1 W8 123.6(2) . 7
O59 K1 W10 89.4(2) . 7
O62 K1 C50 64.7(3) 7_565 7_565
O62 K1 O23 69.6(3) 7_565 7
O62 K1 O33 122.0(3) 7_565 7
O62 K1 O34 80.5(3) 7_565 7
O62 K1 O37 137.9(3) 7_565 7
O62 K1 O58 81.7(4) 7_565 .
O62 K1 W8 96.0(2) 7_565 7
O62 K1 W10 144.6(3) 7_565 7
W10 K1 W8 57.64(6) 7 7
C54 K2 W1 96.9(3) . .
C54 K2 W2 151.9(3) . .
C54 K2 W7 115.8(3) . .
C54 K2 W8 73.4(3) . .
O5 K2 C54 125.3(4) . .
O5 K2 O10 54.1(2) . .
O5 K2 O11 52.9(2) . .
O5 K2 O20 63.6(3) . .
O5 K2 O48 95.5(3) . .
O5 K2 W1 29.20(17) . .
O5 K2 W2 29.30(17) . .
O5 K2 W7 64.6(2) . .
O5 K2 W8 64.1(2) . .
O5 K2 O0AA 103.3(6) . 5
O10 K2 C54 143.7(4) . .
O10 K2 O20 51.9(2) . .
O10 K2 O48 147.6(3) . .
O10 K2 W1 80.2(2) . .
O10 K2 W2 29.96(16) . .
O10 K2 W7 27.86(16) . .
O10 K2 W8 76.7(2) . .
O11 K2 C54 73.4(3) . .
O11 K2 O10 89.3(3) . .
O11 K2 O20 52.4(2) . .
O11 K2 O48 60.3(3) . .
O11 K2 W1 29.45(17) . .
O11 K2 W2 78.8(2) . .
O11 K2 W7 76.2(2) . .
O11 K2 W8 27.56(16) . .
O20 K2 C54 93.4(3) . .
O20 K2 W1 66.77(18) . .
O20 K2 W2 65.72(19) . .
O20 K2 W7 27.26(16) . .
O20 K2 W8 28.26(15) . .
O48 K2 C54 42.4(3) . .
O48 K2 O20 107.8(3) . .
O48 K2 W1 67.8(2) . .
O48 K2 W2 123.8(2) . .
O48 K2 W7 134.8(2) . .
O48 K2 W8 79.6(2) . .
O60 K2 C54 115.7(5) . .
O60 K2 O5 72.9(5) . .
O60 K2 O10 99.2(5) . .
O60 K2 O11 103.6(5) . .
O60 K2 O20 136.3(5) . .
O60 K2 O48 79.2(5) . .
O60 K2 W1 77.5(4) . .
O60 K2 W2 74.6(5) . .
O60 K2 W7 125.8(5) . .
O60 K2 W8 129.3(4) . .
O60 K2 O0AA 90.5(7) . 5
W1 K2 W7 80.91(12) . .
W1 K2 W8 51.88(8) . .
W2 K2 W1 58.46(9) . .
W2 K2 W7 51.80(8) . .
W2 K2 W8 80.09(12) . .
W8 K2 W7 55.24(8) . .
O0AA K2 C54 129.1(6) 5 .
O0AA K2 O10 56.3(6) 5 .
O0AA K2 O11 144.8(6) 5 .
O0AA K2 O20 95.5(6) 5 .
O0AA K2 O48 154.9(6) 5 .
O0AA K2 W1 132.5(6) 5 .
O0AA K2 W2 74.0(6) 5 .
O0AA K2 W7 69.5(5) 5 .
O0AA K2 W8 123.6(5) 5 .

loop_
_geom_bond_atom_site_label_1
_geom_bond_atom_site_label_2
_geom_bond_distance
_geom_bond_site_symmetry_2
C1 C2 1.381(17) .
C1 N1 1.331(15) .
C2 C3 1.339(18) .
C3 C4 1.423(18) .
C4 C5 1.423(18) .
C4 C12 1.394(17) .
C5 C6 1.347(19) .
C6 C7 1.431(19) .
C7 C8 1.412(18) .
C7 C11 1.379(17) .
C8 C9 1.350(18) .
C9 C10 1.408(18) .
C10 N2 1.316(16) .
C11 C12 1.416(17) .
C11 N2 1.368(15) .
C12 N1 1.348(15) .
C13 C14 1.362(19) .
C13 N3 1.330(17) .
C14 C15 1.41(2) .
C15 C16 1.37(2) .
C16 C17 1.45(2) .
C16 C24 1.390(19) .
C17 C18 1.34(2) .
C18 C19 1.38(2) .
C19 C20 1.41(2) .
C19 C23 1.38(2) .
C20 C21 1.33(2) .
C21 C22 1.40(2) .
C22 N4 1.320(18) .
C23 C24 1.409(19) .
C23 N4 1.380(17) .
C24 N3 1.351(16) .
C25 C26 1.391(16) .
C25 N5 1.337(14) .
C26 C27 1.343(16) .
C27 C28 1.413(17) .
C28 C29 1.466(18) .
C28 C36 1.376(16) .
C29 C30 1.35(2) .
C30 C31 1.448(19) .
C31 C32 1.42(2) .
C31 C35 1.374(17) .
C32 C33 1.367(19) .
C33 C34 1.370(17) .
C34 N6 1.336(15) .
C35 C36 1.424(17) .
C35 N6 1.380(15) .
C36 N5 1.373(14) .
C37 C38 1.403(17) .
C37 N7 1.313(16) .
C38 C39 1.337(18) .
C39 C40 1.431(18) .
C40 C41 1.434(17) .
C40 C48 1.384(16) .
C41 C42 1.342(18) .
C42 C43 1.447(17) .
C43 C44 1.409(18) .
C43 C47 1.399(16) .
C44 C45 1.359(18) .
C45 C46 1.367(17) .
C46 N8 1.312(15) .
C47 C48 1.436(17) .
C47 N8 1.349(14) .
C48 N7 1.371(15) .
C49 C50 1.490(17) .
C49 O45 1.282(15) .
C49 O46 1.264(15) .
C50 K1 3.408(14) 7_565
C51 C52 1.47(3) .
C51 O43 1.308(17) .
C51 O44 1.268(17) .
C53 C54 1.509(18) .
C53 O48 1.247(15) .
C53 O49 1.254(15) .
C54 K2 3.441(17) .
C55 C56 1.492(17) .
C55 O50 1.268(14) .
C55 O51 1.249(14) .
C100 C101 1.510(18) .
C101 Dy1 2.864(11) 7
C101 O42 1.268(14) .
C101 O59 1.258(13) .
As1 O26 1.670(8) .
As1 O27 1.675(7) .
As1 O28 1.679(7) .
As1 O29 1.665(7) .
Cu1 Cu2 3.025(2) .
Cu1 N1 1.986(10) .
Cu1 N2 2.008(10) .
Cu1 O39 2.244(8) .
Cu1 O43 1.932(9) .
Cu1 O46 1.924(9) .
Cu2 N3 1.999(11) .
Cu2 N4 2.018(11) .
Cu2 O44 1.961(10) .
Cu2 O45 1.958(9) .
Cu2 O47 2.200(10) .
Cu2 K1 3.966(4) 7_565
Cu3 Cu4 2.996(2) .
Cu3 N5 1.996(10) .
Cu3 N6 1.974(10) .
Cu3 O1 2.313(8) .
Cu3 O48 1.935(9) .
Cu3 O50 1.928(9) .
Cu4 N7 1.998(10) .
Cu4 N8 1.985(9) .
Cu4 O49 1.956(9) .
Cu4 O51 1.978(8) .
Cu4 O52 2.205(11) .
Dy1 O34 2.314(8) .
Dy1 O35 2.297(8) .
Dy1 O37 2.346(8) .
Dy1 O38 2.341(8) .
Dy1 O41 2.406(9) .
Dy1 O42 2.413(8) .
Dy1 O42 2.517(7) 7
Dy1 O59 2.434(8) 7
Dy1 K1 3.986(4) 7
O1 W1 1.725(8) .
O2 W2 1.688(8) .
O3 W3 1.701(8) .
O4 W2 1.904(8) .
O4 W3 1.921(7) .
O5 W1 1.933(8) .
O5 W2 1.898(8) .
O5 K2 2.876(10) .
O6 W1 1.892(8) .
O6 W3 1.929(8) .
O7 W3 1.864(7) .
O7 W4 2.012(8) .
O8 W3 1.887(8) .
O8 W5 1.943(7) .
O9 W2 1.910(8) .
O9 W6 1.955(8) .
O10 W2 1.912(8) .
O10 W7 1.972(8) .
O10 K2 2.974(10) .
O11 W1 1.932(8) .
O11 W8 1.917(8) .
O11 K2 2.932(10) .
O12 W1 1.856(8) .
O12 W9 2.032(8) .
O13 W4 1.729(8) .
O14 W4 1.969(8) .
O14 W5 1.895(7) .
O15 W5 1.692(8) .
O16 W5 1.929(8) .
O16 W6 1.901(8) .
O17 W6 1.702(8) .
O18 W6 1.952(8) .
O18 W7 1.912(8) .
O19 W7 1.706(8) .
O20 W7 1.916(8) .
O20 W8 1.918(8) .
O20 K2 3.066(10) .
O21 W8 1.703(8) .
O23 W8 1.916(7) .
O23 W9 1.973(8) .
O23 K1 3.091(9) 7
O24 W9 1.713(8) .
O25 W4 1.921(8) .
O25 W9 1.911(8) .
O26 W1 2.419(7) .
O26 W8 2.347(8) .
O26 W9 2.370(7) .
O27 W3 2.410(7) .
O27 W4 2.362(7) .
O27 W5 2.346(7) .
O28 W2 2.377(7) .
O28 W6 2.352(8) .
O28 W7 2.363(7) .
O29 W10 2.307(7) .
O29 W11 2.343(7) .
O30 W5 1.886(8) .
O30 W11 1.942(8) .
O31 W6 1.834(8) .
O31 W11 2.028(7) .
O32 W7 1.833(8) .
O32 W10 2.024(7) .
O33 W8 1.905(8) .
O33 W10 1.946(8) .
O33 K1 3.016(8) 7
O34 W9 1.770(8) .
O34 K1 3.060(9) 7
O35 W4 1.769(8) .
O36 W10 1.717(8) .
O37 W10 1.775(7) .
O37 K1 2.955(9) 7
O38 W11 1.769(7) .
O39 W11 1.725(8) .
O40 W10 1.942(8) .
O40 W11 1.944(8) .
O45 K1 2.853(10) 7_565
O47 K1 2.900(10) 7_565
O48 K2 3.021(11) .
O58 K1 2.968(14) .
O59 K1 2.702(9) .
O60 K2 2.79(2) .
O62 K1 2.936(12) 7_565
W1 K2 3.839(6) .
W2 K2 3.781(6) .
W7 K2 4.028(6) .
W8 K1 3.948(4) 7
W8 K2 3.954(6) .
W9 K1 3.960(4) 7
W10 K1 3.841(4) 7
K2 O0AA 2.92(3) 5

_cod_database_fobs_code 2021394
